data_7005554
loop_
_publ_author_name
'Chen, Matthew'
'Fulton, J. Robin'
'Hitchcock, Peter B.'
'Johnstone, Nick C.'
'Lappert, Michael F.'
'Protchenko, Andrey V.'

_publ_section_title
;
 Synthesis and theoretical studies on rare three-coordinate lead
 complexes.
;
_journal_issue 26
_journal_name_full 'Dalton transactions (Cambridge, England : 2003)'
_journal_page_first 2770
_journal_page_last 2778
_journal_paper_doi 10.1039/b702994b
_journal_year 2007
_chemical_compound_source 'synthesis as described'
_chemical_formula_moiety 'C35 H59 N3 Pb1 Si2, 0.5(C6 H6)'
_chemical_formula_sum 'C38 H62 N3 Pb Si2'
_chemical_formula_weight 824.28
_chemical_name_systematic
;
?
;
_space_group_IT_number 2
_symmetry_cell_setting triclinic
_symmetry_Int_Tables_number 2
_symmetry_space_group_name_Hall '-P 1'
_symmetry_space_group_name_H-M 'P -1'
_atom_sites_solution_hydrogens geom
_atom_sites_solution_primary direct
_atom_sites_solution_secondary difmap
_audit_conform_dict_location ftp://ftp.iucr.org/pub/cif_core.dic
_audit_conform_dict_name cif_core.dic
_audit_conform_dict_version 2.2
_audit_creation_date 2003-10-06T14:21:17-00:00
_audit_creation_method 'WinGX routine CIF_UPDATE'
_cell_angle_alpha 97.37
_cell_angle_beta 100.251(1)
_cell_angle_gamma 115.650(1)
_cell_formula_units_Z 2
_cell_length_a 11.9346(1)
_cell_length_b 13.3033(1)
_cell_length_c 14.6879(2)
_cell_measurement_reflns_used 12023
_cell_measurement_temperature 173(2)
_cell_measurement_theta_max 25.028
_cell_measurement_theta_min 3.705
_cell_measurement_wavelength 0.71073
_cell_volume 2012.46(4)
_computing_cell_refinement 'HKL Scalepack (Otwinowski & Minor 1997)'
_computing_data_collection 'Collect (Nonius BV, 1997-2000)'
_computing_data_reduction 'HKL Denzo and Scalepack (Otwinowski & Minor 1997)'
_computing_molecular_graphics 'Ortep-3 for Windows (Farrugia, 1997)'
_computing_publication_material 'WinGX publication routines (Farrugia, 1999)'
_computing_structure_refinement 'SHELXL-97 (Sheldrick, 1997)'
_computing_structure_solution 'SHELXS-97 (Sheldrick, 1997)'
_diffrn_ambient_temperature 173(2)
_diffrn_detector 'CCD plate'
_diffrn_measured_fraction_theta_full 0.982
_diffrn_measured_fraction_theta_max 0.982
_diffrn_measurement_device '95mm CCD camera on \k-goniostat'
_diffrn_measurement_device_type KappaCCD
_diffrn_measurement_method 'CCD rotation images, thick slices'
_diffrn_orient_matrix_type 'by Nonius Collect from scalepack cell'
_diffrn_orient_matrix_UB_11 0.335227E-1
_diffrn_orient_matrix_UB_12 0.322713E-1
_diffrn_orient_matrix_UB_13 0.702573E-1
_diffrn_orient_matrix_UB_21 0.892339E-1
_diffrn_orient_matrix_UB_22 0.193091E-1
_diffrn_orient_matrix_UB_23 -0.48403E-2
_diffrn_orient_matrix_UB_31 0.136182E-1
_diffrn_orient_matrix_UB_32 0.770218E-1
_diffrn_orient_matrix_UB_33 -0.99108E-2
_diffrn_radiation_monochromator graphite
_diffrn_radiation_probe x-ray
_diffrn_radiation_type MoK\a
_diffrn_radiation_wavelength 0.71073
_diffrn_reflns_av_R_equivalents 0.0405
_diffrn_reflns_av_unetI/netI 0.0371
_diffrn_reflns_limit_h_max 14
_diffrn_reflns_limit_h_min -14
_diffrn_reflns_limit_k_max 15
_diffrn_reflns_limit_k_min -15
_diffrn_reflns_limit_l_max 15
_diffrn_reflns_limit_l_min -17
_diffrn_reflns_number 21146
_diffrn_reflns_theta_full 25.04
_diffrn_reflns_theta_max 25.04
_diffrn_reflns_theta_min 3.71
_diffrn_source 'Enraf Nonius FR590'
_exptl_absorpt_coefficient_mu 4.279
_exptl_absorpt_correction_T_max 0.619
_exptl_absorpt_correction_T_min 0.407
_exptl_absorpt_correction_type multi-scan
_exptl_absorpt_process_details
;
[c.f. r.h. blessing, acta cryst. (1995), a51, 33-38]
;
_exptl_crystal_colour yellow
_exptl_crystal_density_diffrn 1.36
_exptl_crystal_density_method 'not measured'
_exptl_crystal_description prism
_exptl_crystal_F_000 842
_exptl_crystal_size_max 0.2
_exptl_crystal_size_mid 0.2
_exptl_crystal_size_min 0.1
_refine_diff_density_max 0.598
_refine_diff_density_min -1.119
_refine_diff_density_rms 0.086
_refine_ls_extinction_method none
_refine_ls_goodness_of_fit_ref 1.027
_refine_ls_hydrogen_treatment riding
_refine_ls_matrix_type full
_refine_ls_number_parameters 399
_refine_ls_number_reflns 6985
_refine_ls_number_restraints 0
_refine_ls_restrained_S_all 1.027
_refine_ls_R_factor_all 0.0289
_refine_ls_R_factor_gt 0.025
_refine_ls_shift/su_max 0.002
_refine_ls_shift/su_mean 0
_refine_ls_structure_factor_coef Fsqd
_refine_ls_weighting_details 'calc w=1/[\s^2^(Fo^2^)+(0.0224P)^2^+2.6530P] where P=(Fo^2^+2Fc^2^)/3'
_refine_ls_weighting_scheme calc
_refine_ls_wR_factor_gt 0.0562
_refine_ls_wR_factor_ref 0.0578
_reflns_number_gt 6494
_reflns_number_total 6985
_reflns_threshold_expression >2sigma(I)
_cod_data_source_file b702994b.txt
_cod_data_source_block (5)-oct603
_cod_original_cell_volume 2012.49(4)
_cod_original_sg_symbol_H-M P-1
_cod_database_code 7005554

loop_
_symmetry_equiv_pos_as_xyz
'x, y, z'
'-x, -y, -z'

loop_
_atom_site_label
_atom_site_type_symbol
_atom_site_fract_x
_atom_site_fract_y
_atom_site_fract_z
_atom_site_U_iso_or_equiv
_atom_site_adp_type
_atom_site_occupancy
_atom_site_symmetry_multiplicity
_atom_site_calc_flag
_atom_site_refinement_flags
_atom_site_disorder_assembly
_atom_site_disorder_group
Pb Pb 0.661476(11) 0.742396(10) 0.679046(9) 0.02119(5) Uani 1 1 d . . .
Si1 Si 0.66435(12) 0.97969(10) 0.64651(9) 0.0421(3) Uani 1 1 d . . .
Si2 Si 0.79282(10) 1.01568(8) 0.85074(8) 0.0326(2) Uani 1 1 d . . .
N1 N 0.6002(3) 0.6537(2) 0.8021(2) 0.0234(6) Uani 1 1 d . . .
N2 N 0.8519(3) 0.7328(2) 0.7347(2) 0.0239(6) Uani 1 1 d . . .
N3 N 0.7231(3) 0.9312(2) 0.7370(2) 0.0272(7) Uani 1 1 d . . .
C1 C 0.6789(3) 0.6425(3) 0.8716(3) 0.0269(8) Uani 1 1 d . . .
C2 C 0.8100(3) 0.6778(3) 0.8810(3) 0.0267(8) Uani 1 1 d . . .
H2 H 0.8554 0.6791 0.9416 0.032 Uiso 1 1 calc R . .
C3 C 0.8864(3) 0.7115(3) 0.8174(3) 0.0235(7) Uani 1 1 d . . .
C4 C 0.6262(4) 0.5848(4) 0.9481(3) 0.0494(12) Uani 1 1 d . . .
H4A H 0.5407 0.5786 0.9449 0.074 Uiso 1 1 calc R . .
H4B H 0.6842 0.6306 1.0108 0.074 Uiso 1 1 calc R . .
H4C H 0.6199 0.5081 0.9382 0.074 Uiso 1 1 calc R . .
C5 C 1.0200(3) 0.7219(3) 0.8497(3) 0.0345(9) Uani 1 1 d . . .
H5A H 1.0465 0.7 0.7942 0.052 Uiso 1 1 calc R . .
H5B H 1.0185 0.6711 0.8928 0.052 Uiso 1 1 calc R . .
H5C H 1.0812 0.8013 0.8829 0.052 Uiso 1 1 calc R . .
C6 C 0.4631(3) 0.5841(3) 0.7835(3) 0.0314(8) Uani 1 1 d . . .
C7 C 0.4083(4) 0.4671(4) 0.7426(3) 0.0452(11) Uani 1 1 d . . .
C8 C 0.2740(4) 0.4015(4) 0.7212(4) 0.0616(14) Uani 1 1 d . . .
H8 H 0.2352 0.3216 0.694 0.074 Uiso 1 1 calc R . .
C9 C 0.1979(4) 0.4505(5) 0.7390(4) 0.0667(15) Uani 1 1 d . . .
H9 H 0.1072 0.4046 0.7244 0.08 Uiso 1 1 calc R . .
C10 C 0.2519(4) 0.5650(5) 0.7777(4) 0.0565(13) Uani 1 1 d . . .
H10 H 0.1978 0.598 0.7891 0.068 Uiso 1 1 calc R . .
C11 C 0.3847(3) 0.6349(4) 0.8010(3) 0.0399(10) Uani 1 1 d . . .
C12 C 0.4861(5) 0.4088(4) 0.7148(4) 0.0594(14) Uani 1 1 d . . .
H12 H 0.5794 0.4654 0.7395 0.071 Uiso 1 1 calc R . .
C13 C 0.4552(6) 0.3762(5) 0.6058(5) 0.094(2) Uani 1 1 d . . .
H13A H 0.5054 0.339 0.5871 0.141 Uiso 1 1 calc R . .
H13B H 0.4773 0.4455 0.5811 0.141 Uiso 1 1 calc R . .
H13C H 0.3631 0.3234 0.5797 0.141 Uiso 1 1 calc R . .
C14 C 0.4630(7) 0.3052(5) 0.7566(7) 0.115(3) Uani 1 1 d . . .
H14A H 0.516 0.2715 0.7372 0.173 Uiso 1 1 calc R . .
H14B H 0.3719 0.2484 0.7335 0.173 Uiso 1 1 calc R . .
H14C H 0.4862 0.3289 0.8261 0.173 Uiso 1 1 calc R . .
C15 C 0.4422(4) 0.7608(4) 0.8501(4) 0.0498(12) Uani 1 1 d . . .
H15 H 0.5231 0.8035 0.8307 0.06 Uiso 1 1 calc R . .
C16 C 0.3553(5) 0.8148(6) 0.8234(7) 0.104(3) Uani 1 1 d . . .
H16A H 0.3986 0.8955 0.8574 0.157 Uiso 1 1 calc R . .
H16B H 0.2745 0.7742 0.8409 0.157 Uiso 1 1 calc R . .
H16C H 0.3368 0.8094 0.7547 0.157 Uiso 1 1 calc R . .
C17 C 0.4791(6) 0.7782(5) 0.9595(4) 0.0806(18) Uani 1 1 d . . .
H17A H 0.5164 0.8599 0.9895 0.121 Uiso 1 1 calc R . .
H17B H 0.5423 0.7511 0.9779 0.121 Uiso 1 1 calc R . .
H17C H 0.402 0.7348 0.9804 0.121 Uiso 1 1 calc R . .
C18 C 0.9279(3) 0.7402(3) 0.6668(3) 0.0284(8) Uani 1 1 d . . .
C19 C 0.8970(4) 0.6391(3) 0.6007(3) 0.0343(9) Uani 1 1 d . . .
C20 C 0.9736(5) 0.6458(4) 0.5378(4) 0.0521(12) Uani 1 1 d . . .
H20 H 0.9545 0.5786 0.4932 0.063 Uiso 1 1 calc R . .
C21 C 1.0763(5) 0.7482(5) 0.5393(4) 0.0648(15) Uani 1 1 d . . .
H21 H 1.1289 0.7508 0.4972 0.078 Uiso 1 1 calc R . .
C22 C 1.1024(5) 0.8464(4) 0.6015(4) 0.0626(15) Uani 1 1 d . . .
H22 H 1.1724 0.9168 0.6008 0.075 Uiso 1 1 calc R . .
C23 C 1.0292(4) 0.8464(3) 0.6661(3) 0.0419(10) Uani 1 1 d . . .
C24 C 0.7876(4) 0.5243(3) 0.5981(3) 0.0357(9) Uani 1 1 d . . .
H24 H 0.7205 0.5384 0.621 0.043 Uiso 1 1 calc R . .
C25 C 0.8314(5) 0.4607(4) 0.6641(4) 0.0612(14) Uani 1 1 d . . .
H25A H 0.7581 0.3869 0.6607 0.092 Uiso 1 1 calc R . .
H25B H 0.865 0.5069 0.7295 0.092 Uiso 1 1 calc R . .
H25C H 0.8991 0.4477 0.6442 0.092 Uiso 1 1 calc R . .
C26 C 0.7241(5) 0.4464(5) 0.4974(4) 0.0640(14) Uani 1 1 d . . .
H26A H 0.6537 0.3735 0.4996 0.096 Uiso 1 1 calc R . .
H26B H 0.7882 0.432 0.4728 0.096 Uiso 1 1 calc R . .
H26C H 0.69 0.4841 0.4556 0.096 Uiso 1 1 calc R . .
C27 C 1.0631(4) 0.9585(3) 0.7306(4) 0.0499(12) Uani 1 1 d . . .
H27 H 1.0005 0.9437 0.7705 0.06 Uiso 1 1 calc R . .
C28 C 1.1999(5) 1.0139(4) 0.7972(4) 0.0654(15) Uani 1 1 d . . .
H28A H 1.2174 1.0863 0.8379 0.098 Uiso 1 1 calc R . .
H28B H 1.2626 1.0289 0.7592 0.098 Uiso 1 1 calc R . .
H28C H 1.2066 0.9619 0.837 0.098 Uiso 1 1 calc R . .
C29 C 1.0512(5) 1.0422(4) 0.6711(5) 0.0717(17) Uani 1 1 d . . .
H29A H 1.0728 1.1147 0.7136 0.108 Uiso 1 1 calc R . .
H29B H 0.9628 1.009 0.6315 0.108 Uiso 1 1 calc R . .
H29C H 1.1106 1.0563 0.6303 0.108 Uiso 1 1 calc R . .
C30 C 0.6852(7) 0.9261(5) 0.5309(4) 0.0777(19) Uani 1 1 d . . .
H30A H 0.645 0.8423 0.5166 0.116 Uiso 1 1 calc R . .
H30B H 0.7772 0.9574 0.5344 0.116 Uiso 1 1 calc R . .
H30C H 0.6442 0.9505 0.4805 0.116 Uiso 1 1 calc R . .
C31 C 0.7441(7) 1.1393(4) 0.6634(4) 0.081(2) Uani 1 1 d . . .
H31A H 0.7368 1.1743 0.7235 0.122 Uiso 1 1 calc R . .
H31B H 0.7021 1.1597 0.6107 0.122 Uiso 1 1 calc R . .
H31C H 0.8353 1.1674 0.665 0.122 Uiso 1 1 calc R . .
C32 C 0.4864(6) 0.9281(7) 0.6279(6) 0.118(3) Uani 1 1 d . . .
H32A H 0.4698 0.9543 0.6871 0.177 Uiso 1 1 calc R . .
H32B H 0.4409 0.8442 0.6095 0.177 Uiso 1 1 calc R . .
H32C H 0.4559 0.9589 0.5775 0.177 Uiso 1 1 calc R . .
C33 C 0.9540(4) 1.1411(4) 0.8655(4) 0.0519(12) Uani 1 1 d . . .
H33A H 0.946 1.1876 0.8206 0.078 Uiso 1 1 calc R . .
H33B H 1.015 1.1134 0.8529 0.078 Uiso 1 1 calc R . .
H33C H 0.9854 1.1877 0.9306 0.078 Uiso 1 1 calc R . .
C34 C 0.6918(5) 1.0783(4) 0.8930(4) 0.0526(12) Uani 1 1 d . . .
H34A H 0.674 1.1216 0.8483 0.079 Uiso 1 1 calc R . .
H34B H 0.7384 1.1296 0.9561 0.079 Uiso 1 1 calc R . .
H34C H 0.6105 1.0163 0.8965 0.079 Uiso 1 1 calc R . .
C35 C 0.8214(5) 0.9360(4) 0.9392(3) 0.0524(12) Uani 1 1 d . . .
H35A H 0.8741 0.9016 0.9204 0.079 Uiso 1 1 calc R . .
H35B H 0.7387 0.8755 0.9422 0.079 Uiso 1 1 calc R . .
H35C H 0.8664 0.9888 1.0019 0.079 Uiso 1 1 calc R . .
C36 C 0.9011(8) 0.5007(7) 1.0325(6) 0.082(2) Uani 1 1 d . . .
H36 H 0.8313 0.5011 1.055 0.098 Uiso 1 1 calc R . .
C37 C 0.8780(6) 0.4350(5) 0.9461(5) 0.0774(19) Uani 1 1 d . . .
H37 H 0.792 0.389 0.9082 0.093 Uiso 1 1 calc R . .
C38 C 0.9774(9) 0.4345(5) 0.9133(4) 0.079(2) Uani 1 1 d . . .
H38 H 0.9612 0.3888 0.8525 0.095 Uiso 1 1 calc R . .

loop_
_atom_site_aniso_label
_atom_site_aniso_U_11
_atom_site_aniso_U_22
_atom_site_aniso_U_33
_atom_site_aniso_U_23
_atom_site_aniso_U_13
_atom_site_aniso_U_12
Pb 0.02125(7) 0.01954(8) 0.02167(8) 0.00429(5) 0.00472(5) 0.00901(6)
Si1 0.0553(7) 0.0326(6) 0.0383(7) 0.0141(5) 0.0015(6) 0.0230(5)
Si2 0.0401(6) 0.0248(5) 0.0315(6) 0.0017(4) 0.0033(5) 0.0175(5)
N1 0.0203(14) 0.0239(15) 0.0287(17) 0.0108(12) 0.0119(12) 0.0093(12)
N2 0.0220(14) 0.0238(15) 0.0317(18) 0.0109(13) 0.0131(13) 0.0125(12)
N3 0.0333(16) 0.0218(15) 0.0263(17) 0.0046(12) 0.0048(13) 0.0141(13)
C1 0.0277(18) 0.0253(18) 0.031(2) 0.0107(15) 0.0124(16) 0.0120(15)
C2 0.0287(18) 0.0294(19) 0.025(2) 0.0126(15) 0.0067(15) 0.0142(16)
C3 0.0214(17) 0.0179(16) 0.031(2) 0.0076(14) 0.0069(15) 0.0089(14)
C4 0.045(2) 0.068(3) 0.050(3) 0.038(2) 0.025(2) 0.028(2)
C5 0.0232(18) 0.038(2) 0.047(3) 0.0152(19) 0.0112(17) 0.0165(17)
C6 0.0205(17) 0.038(2) 0.032(2) 0.0135(17) 0.0127(16) 0.0067(16)
C7 0.031(2) 0.040(2) 0.048(3) 0.003(2) 0.020(2) -0.0004(18)
C8 0.039(3) 0.049(3) 0.060(3) -0.007(2) 0.023(2) -0.011(2)
C9 0.027(2) 0.084(4) 0.063(4) 0.004(3) 0.020(2) 0.003(2)
C10 0.029(2) 0.080(4) 0.062(3) 0.021(3) 0.023(2) 0.021(2)
C11 0.0230(19) 0.055(3) 0.045(3) 0.019(2) 0.0143(18) 0.0172(19)
C12 0.047(3) 0.025(2) 0.089(4) 0.001(2) 0.031(3) 0.001(2)
C13 0.063(4) 0.071(4) 0.101(5) -0.038(4) 0.038(4) -0.002(3)
C14 0.104(5) 0.048(4) 0.216(10) 0.053(5) 0.078(6) 0.034(4)
C15 0.041(2) 0.053(3) 0.073(4) 0.022(2) 0.033(2) 0.028(2)
C16 0.047(3) 0.083(4) 0.216(9) 0.063(5) 0.051(4) 0.045(3)
C17 0.100(5) 0.062(3) 0.075(4) 0.003(3) 0.045(4) 0.029(3)
C18 0.0264(18) 0.034(2) 0.036(2) 0.0167(17) 0.0182(16) 0.0188(16)
C19 0.038(2) 0.039(2) 0.038(2) 0.0120(18) 0.0189(18) 0.0246(18)
C20 0.058(3) 0.059(3) 0.052(3) 0.011(2) 0.033(2) 0.032(2)
C21 0.069(3) 0.074(4) 0.071(4) 0.025(3) 0.054(3) 0.036(3)
C22 0.059(3) 0.057(3) 0.092(4) 0.035(3) 0.057(3) 0.025(3)
C23 0.040(2) 0.037(2) 0.060(3) 0.020(2) 0.029(2) 0.0193(19)
C24 0.036(2) 0.035(2) 0.037(2) 0.0017(17) 0.0126(18) 0.0187(18)
C25 0.074(3) 0.035(2) 0.068(4) 0.010(2) 0.008(3) 0.024(2)
C26 0.051(3) 0.069(3) 0.053(3) -0.008(3) 0.008(2) 0.019(3)
C27 0.046(3) 0.030(2) 0.085(4) 0.022(2) 0.041(3) 0.015(2)
C28 0.059(3) 0.043(3) 0.085(4) 0.013(3) 0.030(3) 0.012(2)
C29 0.073(4) 0.049(3) 0.109(5) 0.039(3) 0.044(3) 0.031(3)
C30 0.148(6) 0.054(3) 0.033(3) 0.018(2) 0.017(3) 0.049(4)
C31 0.153(6) 0.040(3) 0.056(4) 0.020(2) 0.016(4) 0.052(3)
C32 0.067(4) 0.176(8) 0.131(7) 0.094(6) 0.003(4) 0.066(5)
C33 0.049(3) 0.033(2) 0.059(3) -0.008(2) 0.000(2) 0.017(2)
C34 0.062(3) 0.044(3) 0.057(3) 0.001(2) 0.020(2) 0.030(2)
C35 0.072(3) 0.038(2) 0.036(3) 0.0002(19) -0.004(2) 0.026(2)
C36 0.114(6) 0.122(6) 0.089(5) 0.082(5) 0.062(5) 0.097(5)
C37 0.068(4) 0.059(3) 0.085(5) 0.041(3) -0.001(3) 0.013(3)
C38 0.153(7) 0.072(4) 0.050(4) 0.024(3) 0.030(4) 0.082(5)

loop_
_atom_type_symbol
_atom_type_description
_atom_type_scat_dispersion_real
_atom_type_scat_dispersion_imag
_atom_type_scat_source
C C 0.0033 0.0016 'International Tables Vol C Tables 4.2.6.8 and 6.1.1.4'
H H 0 0 'International Tables Vol C Tables 4.2.6.8 and 6.1.1.4'
N N 0.0061 0.0033 'International Tables Vol C Tables 4.2.6.8 and 6.1.1.4'
Pb Pb -3.3944 10.1111 'International Tables Vol C Tables 4.2.6.8 and 6.1.1.4'
Si Si 0.0817 0.0704 'International Tables Vol C Tables 4.2.6.8 and 6.1.1.4'

loop_
_geom_angle_atom_site_label_1
_geom_angle_atom_site_label_2
_geom_angle_atom_site_label_3
_geom_angle
_geom_angle_site_symmetry_1
_geom_angle_site_symmetry_3
_geom_angle_publ_flag
N3 Pb N2 101.74(10) . . ?
N3 Pb N1 104.91(10) . . ?
N2 Pb N1 83.54(9) . . ?
N3 Si1 C30 112.2(2) . . ?
N3 Si1 C31 114.8(2) . . ?
C30 Si1 C31 104.5(3) . . ?
N3 Si1 C32 111.1(2) . . ?
C30 Si1 C32 106.0(4) . . ?
C31 Si1 C32 107.8(3) . . ?
N3 Si2 C35 112.59(17) . . ?
N3 Si2 C33 113.9(2) . . ?
C35 Si2 C33 105.0(2) . . ?
N3 Si2 C34 112.81(19) . . ?
C35 Si2 C34 106.3(2) . . ?
C33 Si2 C34 105.5(2) . . ?
C1 N1 C6 119.8(3) . . ?
C1 N1 Pb 125.1(2) . . ?
C6 N1 Pb 113.2(2) . . ?
C3 N2 C18 119.7(3) . . ?
C3 N2 Pb 125.0(2) . . ?
C18 N2 Pb 115.0(2) . . ?
Si1 N3 Si2 120.73(16) . . ?
Si1 N3 Pb 107.35(14) . . ?
Si2 N3 Pb 131.26(15) . . ?
N1 C1 C2 125.8(3) . . ?
N1 C1 C4 119.4(3) . . ?
C2 C1 C4 114.8(3) . . ?
C1 C2 C3 131.7(3) . . ?
N2 C3 C2 126.0(3) . . ?
N2 C3 C5 119.3(3) . . ?
C2 C3 C5 114.6(3) . . ?
C7 C6 C11 120.6(3) . . ?
C7 C6 N1 119.1(3) . . ?
C11 C6 N1 120.2(3) . . ?
C6 C7 C8 118.3(4) . . ?
C6 C7 C12 123.2(3) . . ?
C8 C7 C12 118.3(4) . . ?
C9 C8 C7 121.1(5) . . ?
C10 C9 C8 120.2(4) . . ?
C9 C10 C11 121.6(4) . . ?
C10 C11 C6 118.2(4) . . ?
C10 C11 C15 120.0(4) . . ?
C6 C11 C15 121.7(3) . . ?
C14 C12 C7 112.8(4) . . ?
C14 C12 C13 111.2(5) . . ?
C7 C12 C13 108.8(5) . . ?
C11 C15 C16 114.1(4) . . ?
C11 C15 C17 110.9(4) . . ?
C16 C15 C17 108.9(5) . . ?
C23 C18 C19 121.0(3) . . ?
C23 C18 N2 120.6(3) . . ?
C19 C18 N2 118.5(3) . . ?
C20 C19 C18 118.3(4) . . ?
C20 C19 C24 119.2(4) . . ?
C18 C19 C24 122.5(3) . . ?
C21 C20 C19 121.2(4) . . ?
C22 C21 C20 119.9(4) . . ?
C21 C22 C23 122.1(4) . . ?
C22 C23 C18 117.5(4) . . ?
C22 C23 C27 118.5(4) . . ?
C18 C23 C27 124.0(4) . . ?
C19 C24 C25 111.7(3) . . ?
C19 C24 C26 112.8(4) . . ?
C25 C24 C26 108.8(4) . . ?
C23 C27 C29 110.0(5) . . ?
C23 C27 C28 112.4(4) . . ?
C29 C27 C28 109.4(4) . . ?
C38 C36 C37 120.2(6) 2_767 . ?
C36 C37 C38 120.2(6) . . ?
C36 C38 C37 119.6(6) 2_767 . ?

loop_
_geom_bond_atom_site_label_1
_geom_bond_atom_site_label_2
_geom_bond_distance
_geom_bond_site_symmetry_2
_geom_bond_publ_flag
Pb N3 2.281(3) . ?
Pb N2 2.338(3) . ?
Pb N1 2.338(3) . ?
Si1 N3 1.718(3) . ?
Si1 C30 1.857(6) . ?
Si1 C31 1.873(5) . ?
Si1 C32 1.881(6) . ?
Si2 N3 1.721(3) . ?
Si2 C35 1.854(4) . ?
Si2 C33 1.874(5) . ?
Si2 C34 1.880(4) . ?
N1 C1 1.328(4) . ?
N1 C6 1.440(4) . ?
N2 C3 1.318(4) . ?
N2 C18 1.448(4) . ?
C1 C2 1.399(5) . ?
C1 C4 1.518(5) . ?
C2 C3 1.401(5) . ?
C3 C5 1.519(5) . ?
C6 C7 1.396(6) . ?
C6 C11 1.410(5) . ?
C7 C8 1.404(6) . ?
C7 C12 1.519(6) . ?
C8 C9 1.369(7) . ?
C9 C10 1.363(7) . ?
C10 C11 1.394(6) . ?
C11 C15 1.521(6) . ?
C12 C14 1.516(8) . ?
C12 C13 1.536(8) . ?
C15 C16 1.521(6) . ?
C15 C17 1.548(8) . ?
C18 C23 1.409(5) . ?
C18 C19 1.413(5) . ?
C19 C20 1.396(6) . ?
C19 C24 1.510(5) . ?
C20 C21 1.376(7) . ?
C21 C22 1.372(7) . ?
C22 C23 1.399(6) . ?
C23 C27 1.504(6) . ?
C24 C25 1.529(6) . ?
C24 C26 1.537(6) . ?
C27 C29 1.538(7) . ?
C27 C28 1.540(7) . ?
C36 C38 1.345(10) 2_767 ?
C36 C37 1.355(10) . ?
C37 C38 1.360(9) . ?
C38 C36 1.345(10) 2_767 ?
